data_1565411
loop_
_publ_author_name
'\,Senkuytu, Elif'
'Okutan, Elif'
'Tanr\?iverdi E\,cik, Esra'

_publ_section_title
;
 Cyclotriphosphazene-BODIPY Dyads: Synthesis, halogen atom effect on the
 photophysical and singlet oxygen generation properties
;
_journal_name_full 'Inorganica Chimica Acta'
_journal_page_first 119342
_journal_paper_doi 10.1016/j.ica.2019.119342
_journal_volume 502
_journal_year 2020
_chemical_formula_moiety 'C23 H24 B Br2 F2 N5 O'
_chemical_formula_sum 'C23 H24 B Br2 F2 N5 O'
_chemical_formula_weight 595.10
_space_group_crystal_system triclinic
_space_group_IT_number 2
_space_group_name_Hall '-P 1'
_space_group_name_H-M_alt 'P -1'
_atom_sites_solution_hydrogens geom
_atom_sites_solution_primary iterative
_cell_angle_alpha 93.077(10)
_cell_angle_beta 97.624(10)
_cell_angle_gamma 105.547(9)
_cell_formula_units_Z 2
_cell_length_a 9.2039(13)
_cell_length_b 11.6656(15)
_cell_length_c 11.9723(16)
_cell_measurement_reflns_used 1812
_cell_measurement_temperature 296(2)
_cell_measurement_theta_max 20.86
_cell_measurement_theta_min 2.32
_cell_volume 1222.1(3)
_computing_molecular_graphics 'Olex2 (Dolomanov et al., 2009)'
_computing_publication_material 'Olex2 (Dolomanov et al., 2009)'
_computing_structure_refinement 'ShelXL (Sheldrick, 2015)'
_computing_structure_solution 'olex2.solve (Bourhis et al., 2015)'
_diffrn_ambient_temperature 296.15
_diffrn_detector_area_resol_mean 8.3333
_diffrn_measured_fraction_theta_full 0.997
_diffrn_measured_fraction_theta_max 0.997
_diffrn_measurement_device_type 'Bruker APEX-II CCD'
_diffrn_measurement_method '\f and \w scans'
_diffrn_radiation_monochromator 'multilayer QUAZAR mirrors'
_diffrn_radiation_type MoK\a
_diffrn_radiation_wavelength 0.71073
_diffrn_reflns_av_R_equivalents 0.0796
_diffrn_reflns_av_unetI/netI 0.1117
_diffrn_reflns_Laue_measured_fraction_full 0.997
_diffrn_reflns_Laue_measured_fraction_max 0.997
_diffrn_reflns_limit_h_max 10
_diffrn_reflns_limit_h_min -10
_diffrn_reflns_limit_k_max 12
_diffrn_reflns_limit_k_min -13
_diffrn_reflns_limit_l_max 14
_diffrn_reflns_limit_l_min -12
_diffrn_reflns_number 10580
_diffrn_reflns_point_group_measured_fraction_full 0.997
_diffrn_reflns_point_group_measured_fraction_max 0.997
_diffrn_reflns_theta_full 25.022
_diffrn_reflns_theta_max 25.022
_diffrn_reflns_theta_min 1.724
_diffrn_standards_number 0
_exptl_absorpt_coefficient_mu 3.358
_exptl_absorpt_correction_type none
_exptl_crystal_colour purple
_exptl_crystal_density_diffrn 1.617
_exptl_crystal_description rod
_exptl_crystal_F_000 596
_exptl_crystal_size_max 0.619
_exptl_crystal_size_mid 0.074
_exptl_crystal_size_min 0.056
_refine_diff_density_max 0.405
_refine_diff_density_min -0.623
_refine_diff_density_rms 0.089
_refine_ls_extinction_coef 0.0067(10)
_refine_ls_extinction_expression Fc^*^=kFc[1+0.001xFc^2^\l^3^/sin(2\q)]^-1/4^
_refine_ls_extinction_method 'SHELXL-2018/3 (Sheldrick 2018)'
_refine_ls_goodness_of_fit_ref 1.026
_refine_ls_hydrogen_treatment constr
_refine_ls_matrix_type full
_refine_ls_number_parameters 312
_refine_ls_number_reflns 4301
_refine_ls_number_restraints 0
_refine_ls_restrained_S_all 1.026
_refine_ls_R_factor_all 0.1048
_refine_ls_R_factor_gt 0.0556
_refine_ls_shift/su_max 0.001
_refine_ls_shift/su_mean 0.000
_refine_ls_structure_factor_coef Fsqd
_refine_ls_weighting_details 'w=1/[\s^2^(Fo^2^)+(0.0313P)^2^+0.2700P] where P=(Fo^2^+2Fc^2^)/3'
_refine_ls_weighting_scheme calc
_refine_ls_wR_factor_gt 0.1186
_refine_ls_wR_factor_ref 0.1406
_reflns_Friedel_coverage 0.000
_reflns_Friedel_fraction_full .
_reflns_Friedel_fraction_max .
_reflns_number_gt 2609
_reflns_number_total 4301
_reflns_threshold_expression 'I > 2\s(I)'
_cod_data_source_file ICA-2020-502-119342.cif
_cod_data_source_block 18gtu332_es_et_br_0m
_cod_database_code 1565411
_shelx_space_group_comment
;
The symmetry employed for this shelxl refinement is uniquely defined
by the following loop, which should always be used as a source of
symmetry information in preference to the above space-group names.
They are only intended as comments.
;
_shelx_estimated_absorpt_t_max 0.834
_shelx_estimated_absorpt_t_min 0.230
_olex2_refinement_description
;
1. Fixed Uiso
 At 1.2 times of:
  All C(H) groups, All C(H,H) groups
 At 1.5 times of:
  All C(H,H,H) groups
2.a Secondary CH2 refined with riding coordinates:
 C3(H3A,H3B), C4(H4A,H4B), C2(H2A,H2B), C1(H1A,H1B)
2.b Aromatic/amide H refined with riding coordinates:
 C6(H6), C10(H10), C8(H8), C7(H7)
2.c Idealised Me refined as rotating group:
 C22(H22A,H22B,H22C), C16(H16A,H16B,H16C), C23(H23A,H23B,H23C), C17(H17A,H17B,
 H17C)
;

loop_
_space_group_symop_operation_xyz
'x, y, z'
'-x, -y, -z'

loop_
_atom_site_label
_atom_site_type_symbol
_atom_site_fract_x
_atom_site_fract_y
_atom_site_fract_z
_atom_site_U_iso_or_equiv
_atom_site_adp_type
_atom_site_occupancy
_atom_site_site_symmetry_order
_atom_site_calc_flag
_atom_site_refinement_flags_posn
_atom_site_refinement_flags_adp
_atom_site_refinement_flags_occupancy
_atom_site_disorder_assembly
_atom_site_disorder_group
Br1 Br 0.66953(7) 1.23156(6) 0.64197(5) 0.0649(3) Uani 1 1 d . . . . .
Br2 Br 0.93106(8) 0.51382(6) 0.24124(5) 0.0702(3) Uani 1 1 d . . . . .
F1 F 0.6948(3) 0.9307(3) 0.2429(2) 0.0556(8) Uani 1 1 d . . . . .
F2 F 0.9430(3) 1.0149(3) 0.3076(3) 0.0597(9) Uani 1 1 d . . . . .
O1 O 0.6343(4) 0.4951(3) 0.8775(3) 0.0521(10) Uani 1 1 d . . . . .
N5 N 0.8338(4) 0.8137(4) 0.3475(3) 0.0367(10) Uani 1 1 d . . . . .
N4 N 0.7691(4) 0.9839(4) 0.4428(3) 0.0370(10) Uani 1 1 d . . . . .
C18 C 0.7999(5) 0.7496(4) 0.4397(4) 0.0363(12) Uani 1 1 d . . . . .
C11 C 0.7494(5) 0.8004(4) 0.5308(4) 0.0373(12) Uani 1 1 d . . . . .
C13 C 0.6894(5) 0.9864(5) 0.6154(4) 0.0384(12) Uani 1 1 d . . . . .
C12 C 0.7329(5) 0.9151(5) 0.5329(4) 0.0381(12) Uani 1 1 d . . . . .
C9 C 0.7130(5) 0.7259(4) 0.6263(4) 0.0365(12) Uani 1 1 d . . . . .
C5 C 0.6519(5) 0.5701(4) 0.7929(4) 0.0393(12) Uani 1 1 d . . . . .
C14 C 0.7035(5) 1.0948(5) 0.5723(4) 0.0430(13) Uani 1 1 d . . . . .
C19 C 0.8297(5) 0.6368(5) 0.4217(4) 0.0404(13) Uani 1 1 d . . . . .
C6 C 0.7898(6) 0.6569(5) 0.8037(4) 0.0441(13) Uani 1 1 d . . . . .
H6 H 0.863153 0.662881 0.866777 0.053 Uiso 1 1 calc R . . . .
C10 C 0.8192(5) 0.7341(5) 0.7222(4) 0.0445(13) Uani 1 1 d . . . . .
H10 H 0.911845 0.793025 0.731217 0.053 Uiso 1 1 calc R . . . .
C15 C 0.7520(5) 1.0924(5) 0.4669(4) 0.0416(13) Uani 1 1 d . . . . .
C8 C 0.5750(6) 0.6426(5) 0.6187(4) 0.0495(15) Uani 1 1 d . . . . .
H8 H 0.500813 0.638165 0.556598 0.059 Uiso 1 1 calc R . . . .
C20 C 0.8790(6) 0.6382(5) 0.3174(5) 0.0455(13) Uani 1 1 d . . . . .
C21 C 0.8825(6) 0.7477(5) 0.2733(4) 0.0456(13) Uani 1 1 d . . . . .
C22 C 0.8169(6) 0.5374(5) 0.4963(5) 0.0517(15) Uani 1 1 d . . . . .
H22A H 0.891734 0.563017 0.563130 0.077 Uiso 1 1 calc GR . . . .
H22B H 0.834000 0.469714 0.456499 0.077 Uiso 1 1 calc GR . . . .
H22C H 0.716689 0.515461 0.517370 0.077 Uiso 1 1 calc GR . . . .
C7 C 0.5426(6) 0.5647(5) 0.7009(5) 0.0519(15) Uani 1 1 d . . . . .
H7 H 0.447576 0.508965 0.694081 0.062 Uiso 1 1 calc R . . . .
C16 C 0.7827(6) 1.1907(5) 0.3920(5) 0.0536(15) Uani 1 1 d . . . . .
H16A H 0.884768 1.241164 0.414788 0.080 Uiso 1 1 calc GR . . . .
H16B H 0.711484 1.236884 0.397515 0.080 Uiso 1 1 calc GR . . . .
H16C H 0.771746 1.157595 0.315157 0.080 Uiso 1 1 calc GR . . . .
C3 C 0.5189(6) 0.3220(5) 0.9627(5) 0.0588(16) Uani 1 1 d . . . . .
H3A H 0.526299 0.371854 1.031880 0.071 Uiso 1 1 calc R . . . .
H3B H 0.427605 0.255699 0.957433 0.071 Uiso 1 1 calc R . . . .
C4 C 0.5019(6) 0.3940(5) 0.8639(5) 0.0548(15) Uani 1 1 d . . . . .
H4A H 0.494427 0.345981 0.793499 0.066 Uiso 1 1 calc R . . . .
H4B H 0.410315 0.420324 0.862153 0.066 Uiso 1 1 calc R . . . .
C23 C 0.9301(6) 0.7870(5) 0.1652(5) 0.0603(16) Uani 1 1 d . . . . .
H23A H 0.860826 0.827353 0.129433 0.090 Uiso 1 1 calc GR . . . .
H23B H 0.929003 0.718650 0.116356 0.090 Uiso 1 1 calc GR . . . .
H23C H 1.031325 0.840487 0.179565 0.090 Uiso 1 1 calc GR . . . .
C17 C 0.6417(7) 0.9565(5) 0.7270(4) 0.0590(16) Uani 1 1 d . . . . .
H17A H 0.564723 0.881135 0.717568 0.089 Uiso 1 1 calc GR . . . .
H17B H 0.601430 1.017631 0.756576 0.089 Uiso 1 1 calc GR . . . .
H17C H 0.728375 0.951345 0.778748 0.089 Uiso 1 1 calc GR . . . .
N2 N 0.8096(10) 0.0834(9) 1.0439(6) 0.107(3) Uani 1 1 d . . . . .
B1 B 0.8108(6) 0.9389(5) 0.3313(5) 0.0382(14) Uani 1 1 d . . . . .
C2 C 0.6531(7) 0.2744(6) 0.9703(5) 0.0679(18) Uani 1 1 d . . . . .
H2A H 0.744371 0.339737 0.970986 0.081 Uiso 1 1 calc R . . . .
H2B H 0.642699 0.219602 0.903971 0.081 Uiso 1 1 calc R . . . .
N3 N 0.8157(8) 0.1774(7) 1.0927(6) 0.106(3) Uani 1 1 d . . . . .
C1 C 0.6706(9) 0.2099(7) 1.0757(6) 0.087(2) Uani 1 1 d . . . . .
H1A H 0.665839 0.260732 1.141120 0.104 Uiso 1 1 calc R . . . .
H1B H 0.586354 0.137912 1.069740 0.104 Uiso 1 1 calc R . . . .
N1 N 0.8176(12) -0.0024(10) 1.0028(7) 0.148(4) Uani 1 1 d . . . . .

loop_
_atom_site_aniso_label
_atom_site_aniso_U_11
_atom_site_aniso_U_22
_atom_site_aniso_U_33
_atom_site_aniso_U_23
_atom_site_aniso_U_13
_atom_site_aniso_U_12
Br1 0.0936(5) 0.0535(5) 0.0578(4) -0.0016(3) 0.0079(3) 0.0412(3)
Br2 0.1001(6) 0.0572(5) 0.0647(5) -0.0030(3) 0.0036(4) 0.0475(4)
F1 0.071(2) 0.066(2) 0.0361(16) 0.0087(15) -0.0064(14) 0.0366(16)
F2 0.060(2) 0.045(2) 0.077(2) 0.0188(17) 0.0261(16) 0.0100(15)
O1 0.062(2) 0.046(2) 0.048(2) 0.0268(19) 0.0030(17) 0.0128(18)
N5 0.047(2) 0.031(3) 0.035(2) 0.008(2) 0.0034(19) 0.0165(18)
N4 0.050(3) 0.029(3) 0.033(2) 0.0076(19) -0.0010(18) 0.0140(18)
C18 0.042(3) 0.028(3) 0.038(3) 0.008(2) -0.002(2) 0.011(2)
C11 0.036(3) 0.035(3) 0.038(3) 0.015(2) -0.004(2) 0.007(2)
C13 0.042(3) 0.045(4) 0.029(3) 0.007(3) -0.004(2) 0.019(2)
C12 0.042(3) 0.037(3) 0.034(3) 0.010(2) -0.001(2) 0.011(2)
C9 0.038(3) 0.035(3) 0.038(3) 0.011(2) 0.002(2) 0.015(2)
C5 0.052(3) 0.032(3) 0.041(3) 0.013(2) 0.011(2) 0.019(2)
C14 0.047(3) 0.048(4) 0.037(3) 0.002(3) -0.003(2) 0.024(2)
C19 0.038(3) 0.038(3) 0.043(3) 0.005(3) -0.008(2) 0.011(2)
C6 0.044(3) 0.047(4) 0.040(3) 0.013(3) -0.006(2) 0.017(2)
C10 0.043(3) 0.040(3) 0.048(3) 0.013(3) 0.000(2) 0.008(2)
C15 0.051(3) 0.034(3) 0.038(3) 0.006(2) -0.006(2) 0.016(2)
C8 0.045(3) 0.053(4) 0.048(3) 0.025(3) -0.009(2) 0.014(3)
C20 0.049(3) 0.036(3) 0.051(3) 0.000(3) -0.003(3) 0.016(2)
C21 0.053(3) 0.045(4) 0.042(3) 0.005(3) 0.003(3) 0.020(3)
C22 0.062(4) 0.028(3) 0.066(4) 0.016(3) -0.001(3) 0.017(2)
C7 0.042(3) 0.051(4) 0.057(4) 0.021(3) 0.001(3) 0.003(2)
C16 0.072(4) 0.039(4) 0.055(4) 0.017(3) 0.007(3) 0.025(3)
C3 0.069(4) 0.050(4) 0.062(4) 0.022(3) 0.018(3) 0.017(3)
C4 0.060(4) 0.042(4) 0.066(4) 0.026(3) 0.014(3) 0.015(3)
C23 0.080(4) 0.063(4) 0.052(4) 0.018(3) 0.025(3) 0.036(3)
C17 0.081(4) 0.059(4) 0.047(4) 0.011(3) 0.016(3) 0.032(3)
N2 0.167(7) 0.124(9) 0.058(5) 0.043(6) 0.009(5) 0.083(7)
B1 0.049(4) 0.033(4) 0.034(3) 0.014(3) 0.003(3) 0.015(3)
C2 0.096(5) 0.065(5) 0.051(4) 0.026(3) 0.009(3) 0.034(4)
N3 0.118(6) 0.087(6) 0.105(6) 0.033(5) -0.027(4) 0.029(5)
C1 0.128(6) 0.080(6) 0.061(4) 0.026(4) 0.003(4) 0.045(5)
N1 0.233(10) 0.178(11) 0.082(6) 0.048(6) 0.023(6) 0.134(9)

loop_
_atom_type_symbol
_atom_type_description
_atom_type_scat_dispersion_real
_atom_type_scat_dispersion_imag
_atom_type_scat_source
C C 0.0033 0.0016 'International Tables Vol C Tables 4.2.6.8 and 6.1.1.4'
H H 0.0000 0.0000 'International Tables Vol C Tables 4.2.6.8 and 6.1.1.4'
B B 0.0013 0.0007 'International Tables Vol C Tables 4.2.6.8 and 6.1.1.4'
Br Br -0.2901 2.4595 'International Tables Vol C Tables 4.2.6.8 and 6.1.1.4'
F F 0.0171 0.0103 'International Tables Vol C Tables 4.2.6.8 and 6.1.1.4'
N N 0.0061 0.0033 'International Tables Vol C Tables 4.2.6.8 and 6.1.1.4'
O O 0.0106 0.0060 'International Tables Vol C Tables 4.2.6.8 and 6.1.1.4'

loop_
_geom_angle_atom_site_label_1
_geom_angle_atom_site_label_2
_geom_angle_atom_site_label_3
_geom_angle
_geom_angle_site_symmetry_1
_geom_angle_site_symmetry_3
C5 O1 C4 118.7(4) . .
C18 N5 B1 124.9(4) . .
C21 N5 C18 109.1(4) . .
C21 N5 B1 125.9(4) . .
C12 N4 B1 125.4(4) . .
C15 N4 C12 108.6(4) . .
C15 N4 B1 125.8(4) . .
N5 C18 C11 120.3(4) . .
N5 C18 C19 108.4(4) . .
C11 C18 C19 131.3(5) . .
C18 C11 C9 117.5(4) . .
C12 C11 C18 121.9(4) . .
C12 C11 C9 120.6(5) . .
C12 C13 C17 129.6(5) . .
C14 C13 C12 105.1(4) . .
C14 C13 C17 125.3(5) . .
N4 C12 C13 108.0(4) . .
C11 C12 N4 119.7(5) . .
C11 C12 C13 132.3(5) . .
C10 C9 C11 121.8(4) . .
C8 C9 C11 120.3(4) . .
C8 C9 C10 117.9(4) . .
O1 C5 C6 116.2(4) . .
O1 C5 C7 124.7(5) . .
C7 C5 C6 119.1(5) . .
C13 C14 Br1 126.9(4) . .
C13 C14 C15 110.2(5) . .
C15 C14 Br1 122.8(4) . .
C18 C19 C22 129.7(5) . .
C20 C19 C18 104.7(4) . .
C20 C19 C22 125.5(5) . .
C10 C6 C5 120.4(4) . .
C6 C10 C9 121.0(5) . .
N4 C15 C14 108.1(4) . .
N4 C15 C16 124.1(5) . .
C14 C15 C16 127.8(5) . .
C9 C8 C7 121.8(5) . .
C19 C20 Br2 126.5(4) . .
C19 C20 C21 110.0(5) . .
C21 C20 Br2 123.5(4) . .
N5 C21 C20 107.7(5) . .
N5 C21 C23 124.5(5) . .
C20 C21 C23 127.7(5) . .
C5 C7 C8 119.6(5) . .
C2 C3 C4 114.2(5) . .
O1 C4 C3 107.4(4) . .
N1 N2 N3 173.5(11) . .
F1 B1 N5 110.0(4) . .
F1 B1 N4 110.4(4) . .
F2 B1 F1 109.1(4) . .
F2 B1 N5 109.8(4) . .
F2 B1 N4 110.6(4) . .
N4 B1 N5 107.0(4) . .
C3 C2 C1 112.0(5) . .
N2 N3 C1 113.8(7) . .
N3 C1 C2 112.3(6) . .

loop_
_geom_bond_atom_site_label_1
_geom_bond_atom_site_label_2
_geom_bond_distance
_geom_bond_site_symmetry_2
Br1 C14 1.880(5) .
Br2 C20 1.874(5) .
F1 B1 1.379(6) .
F2 B1 1.374(6) .
O1 C5 1.371(5) .
O1 C4 1.435(6) .
N5 C18 1.390(6) .
N5 C21 1.342(6) .
N5 B1 1.549(7) .
N4 C12 1.402(6) .
N4 C15 1.338(6) .
N4 B1 1.542(7) .
C18 C11 1.403(7) .
C18 C19 1.426(7) .
C11 C12 1.386(7) .
C11 C9 1.492(6) .
C13 C12 1.422(7) .
C13 C14 1.371(7) .
C13 C17 1.491(7) .
C9 C10 1.386(6) .
C9 C8 1.365(7) .
C5 C6 1.380(7) .
C5 C7 1.376(7) .
C14 C15 1.395(7) .
C19 C20 1.383(7) .
C19 C22 1.491(7) .
C6 C10 1.368(7) .
C15 C16 1.484(7) .
C8 C7 1.383(7) .
C20 C21 1.402(7) .
C21 C23 1.478(7) .
C3 C4 1.502(7) .
C3 C2 1.479(8) .
N2 N3 1.198(9) .
N2 N1 1.116(10) .
C2 C1 1.516(8) .
N3 C1 1.475(9) .
